data_3500057
loop_
_publ_author_name
'Lubomir Smrcok'
'Yvon Laligant'
'Armel Le Bail'

_publ_section_title
;
 Cs2Al2As2O9 solved ab initio from X-ray powder diffraction data in 1998
;
_journal_name_full 'Personal communication to COD'
_journal_year 2016
_chemical_compound_source
;
From Lubomir Smrcok
;
_chemical_formula_sum 'Al2 As2 Cs2 O9'
_chemical_formula_weight 613.612
_space_group_IT_number 2
_symmetry_cell_setting triclinic
_symmetry_Int_Tables_number 2
_symmetry_space_group_name_Hall '-P 1'
_symmetry_space_group_name_H-M 'P -1'
_cell_angle_alpha 107.246(2)
_cell_angle_beta 108.268(3)
_cell_angle_gamma 95.195(3)
_cell_formula_units_Z 1
_cell_length_a 7.2333(4)
_cell_length_b 8.2043(4)
_cell_length_c 5.0263(2)
_cell_measurement_temperature 295
_cell_volume 264.92(2)
_computing_structure_refinement FULLPROF
_diffrn_ambient_temperature 295
_diffrn_radiation_monochromator graphite
_diffrn_radiation_probe x-ray
_diffrn_radiation_type CuK\a
_diffrn_radiation_wavelength 1.54184
_exptl_absorpt_coefficient_mu 62.568
_exptl_crystal_density_diffrn 3.846
_exptl_crystal_F_000 274
_geom_special_details
;
 Bond distances, angles etc. have been calculated using the
 rounded fractional coordinates. All su's are estimated
 from the variances of the (full) variance-covariance matrix.
 The cell esds are taken into account in the estimation of
 distances, angles and torsion angles
;
_pd_meas_2theta_range_inc 0.020000
_pd_meas_2theta_range_max 129.50000
_pd_meas_2theta_range_min 5.00000
_pd_meas_number_of_points 6226
_pd_proc_2theta_range_inc 0.020000
_pd_proc_2theta_range_max 129.4010
_pd_proc_2theta_range_min 4.9010
_pd_proc_ls_prof_R_factor 8.1507
_pd_proc_ls_prof_wR_expected 3.6076
_pd_proc_ls_prof_wR_factor 10.7518
_pd_proc_wavelength 1.540560
_refine_ls_number_parameters 49
_refine_ls_number_reflns 1878
_refine_ls_number_restraints 0
_refine_ls_R_I_factor 7.1445
_cod_data_source_file Cs2Al2As2O9.cif
_cod_data_source_block Cs2Al2As2O9
_cod_database_code 3500057
_pd_proc_ls_prof_cr_factor 14.1854
_pd_proc_ls_prof_cwr_factor 16.5798
_pd_proc_ls_prof_cwr_expected 5.5630
_pd_proc_ls_prof_chi2 8.8825
_pd_proc_ls_prof_echi2 8.8825

loop_
_publ_manuscript_incl_extra_item
_publ_manuscript_incl_extra_info
_publ_manuscript_incl_extra_defn
'_pd_proc_ls_prof_cR_factor' 'Prof. R-factor CORRECTED for background' no
'_pd_proc_ls_prof_cwR_factor' 'wProf.R-factor CORRECTED for background' no
'_pd_proc_ls_prof_cwR_expected' 'wProf.Expected CORRECTED for background' no
'_pd_proc_ls_prof_chi2' 'Chi-square for all considered points' no
'_pd_proc_ls_prof_echi2' 'Chi-2 for points with Bragg contribution' no

loop_
_symmetry_equiv_pos_as_xyz
x,y,z
-x,-y,-z

loop_
_atom_site_label
_atom_site_type_symbol
_atom_site_thermal_displace_type
_atom_site_fract_x
_atom_site_fract_y
_atom_site_fract_z
_atom_site_occupancy
_atom_site_U_iso_or_equiv
_atom_site_calc_flag
_atom_site_refinement_flags
_atom_site_disorder_assembly
_atom_site_disorder_group
As As Uiso 0.8555(6) 0.2769(4) 0.1248(9) 1.000 0.0111(10) . . . .
Al Al Uiso 0.7241(11) 0.4694(8) 0.6738(16) 1.000 0.0111(10) . . . .
O1 O Uiso 0.790(2) 0.2812(18) 0.436(4) 1.000 0.029(3) . . . .
O2 O Uiso 0.772(2) 0.1098(19) 0.878(4) 1.000 0.029(3) . . . .
O3 O Uiso 0.762(3) 0.4320(18) 1.041(4) 1.000 0.029(3) . . . .
O4 O Uiso 0.913(3) 0.6721(19) 0.792(4) 1.000 0.029(3) . . . .
O5 O Uiso 0.50000 0.50000 0.50000 1.000 0.029(3) . . . .
Cs Cs Uiso 0.7033(3) 0.8477(2) 0.2835(5) 1.000 0.0279(8) . . . .

loop_
_atom_type_symbol
_atom_type_scat_Cromer_Mann_a1
_atom_type_scat_Cromer_Mann_b1
_atom_type_scat_Cromer_Mann_a2
_atom_type_scat_Cromer_Mann_b2
_atom_type_scat_Cromer_Mann_a3
_atom_type_scat_Cromer_Mann_b3
_atom_type_scat_Cromer_Mann_a4
_atom_type_scat_Cromer_Mann_b4
_atom_type_scat_Cromer_Mann_c
_atom_type_scat_dispersion_real
_atom_type_scat_dispersion_imag
_atom_type_scat_source
Cs 20.38920 3.56900 19.10620 0.31070 10.66200 24.38790 1.49530 213.90399 3.33520 -1.02200 7.90400 International_Tables_for_Crystallography_Vol.C(1991)_Tables_6.1.1.4_and_6.1.1.5
As 16.67230 2.63450 6.07010 0.26470 3.43130 12.94790 4.27790 47.79720 2.53100 -1.01100 1.00600 International_Tables_for_Crystallography_Vol.C(1991)_Tables_6.1.1.4_and_6.1.1.5
Al 6.42020 3.03870 1.90020 0.74260 1.59360 31.54720 1.96460 85.08860 1.11510 0.20400 0.24600 International_Tables_for_Crystallography_Vol.C(1991)_Tables_6.1.1.4_and_6.1.1.5
O 3.04850 13.27710 2.28680 5.70110 1.54630 0.32390 0.86700 32.90890 0.25080 0.04700 0.03200 International_Tables_for_Crystallography_Vol.C(1991)_Tables_6.1.1.4_and_6.1.1.5

loop_
_geom_angle_atom_site_label_1
_geom_angle_atom_site_label_2
_geom_angle_atom_site_label_3
_geom_angle
_geom_angle_site_symmetry_1
_geom_angle_site_symmetry_2
_geom_angle_site_symmetry_3
_geom_angle_publ_flag
O1 As O2 112.7(9) . . 1_554 yes
O1 As O3 101.3(9) . . 1_554 yes
O1 As O4 112.6(9) . . 2_766 yes
O2 As O3 111.9(10) 1_554 . 1_554 yes
O2 As O4 110.7(9) 1_554 . 2_766 yes
O3 As O4 107.1(10) 1_554 . 2_766 yes
O1 Al O3 106.3(8) . . . yes
O1 Al O4 110.7(9) . . . yes
O1 Al O5 111.7(7) . . . yes
O3 Al O4 102.1(9) . . . yes
O3 Al O5 116.1(8) . . . yes
O4 Al O5 109.6(7) . . . yes
As O1 Al 125.6(10) . . . yes
As O3 Al 124.3(12) 1_556 . . yes
As O4 Al 137.2(12) 2_766 . . yes
Al O5 Al 180.00 . . 2_666 yes

loop_
_geom_bond_atom_site_label_1
_geom_bond_atom_site_label_2
_geom_bond_distance
_geom_bond_site_symmetry_1
_geom_bond_site_symmetry_2
_geom_bond_publ_flag
As O1 1.763(18) . . yes
As O2 1.468(18) . 1_554 yes
As O3 1.597(18) . 1_554 yes
As O4 1.58(2) . 2_766 yes
Al O1 1.854(18) . . yes
Al O3 1.900(19) . . yes
Al O4 1.87(2) . . yes
Al O5 1.664(8) . . yes

loop_
_geom_torsion_atom_site_label_1
_geom_torsion_atom_site_label_2
_geom_torsion_atom_site_label_3
_geom_torsion_atom_site_label_4
_geom_torsion
_geom_torsion_site_symmetry_1
_geom_torsion_site_symmetry_2
_geom_torsion_site_symmetry_3
_geom_torsion_site_symmetry_4
_geom_torsion_publ_flag
O2 As O1 Al -140.7(12) 1_554 . . . no
O3 As O1 Al -21.0(14) 1_554 . . . no
O4 As O1 Al 93.1(13) 2_766 . . . no
O1 As O3 Al -165.4(13) . . 1_554 1_554 no
O1 As O4 Al -90.6(17) . . 2_766 2_766 no
O3 Al O1 As -159.5(11) . . . . no
O4 Al O1 As -49.4(14) . . . . no
O5 Al O1 As 73.0(12) . . . . no
O1 Al O3 As 6.0(17) . . . 1_556 no
O4 Al O3 As -110.1(15) . . . 1_556 no
O5 Al O3 As 130.9(13) . . . 1_556 no
O1 Al O4 As -34.4(19) . . . 2_766 no
O3 Al O4 As 78.4(18) . . . 2_766 no
O5 Al O4 As -158.1(14) . . . 2_766 no
